data_4112477
loop_
_publ_author_name
'Richard D. Adams'
'Burjor Captain'
'Wei Fu'
'Michael B. Hall'
'Josiah Manson'
'Mark D. Smith'
'Charles Edwin Webster'

_publ_section_title
;
 Bimetallic Cluster Complexes: The Synthesis, Structures, and Bonding of
 Ruthenium Carbonyl Cluster Complexes Containing Palladium and Platinum
 with the Bulky Tri-tert-butyl-phosphine Ligand
;
_journal_name_full 'Journal of the American Chemical Society'
_journal_page_first 5253
_journal_page_last 5267
_journal_paper_doi 10.1021/ja039541p
_journal_volume 126
_journal_year 2004
_chemical_formula_sum 'C41 H63 Mo N4'
_chemical_formula_weight 707.89
_chemical_name_common (tBuNC)Mo(N[tBu]Ar)3
_chemical_name_systematic ?
_space_group_IT_number 14
_symmetry_cell_setting monoclinic
_symmetry_space_group_name_Hall '-P 2yn'
_symmetry_space_group_name_H-M 'P 1 21/n 1'
_atom_sites_solution_hydrogens geom
_atom_sites_solution_primary direct
_atom_sites_solution_secondary difmap
_audit_creation_method SHELXL-97
_cell_angle_alpha 90.00
_cell_angle_beta 91.1720(10)
_cell_angle_gamma 90.00
_cell_formula_units_Z 4
_cell_length_a 15.1350(14)
_cell_length_b 13.5623(12)
_cell_length_c 19.6178(18)
_cell_measurement_reflns_used 102
_cell_measurement_temperature 193(2)
_cell_measurement_theta_max 22.50
_cell_measurement_theta_min 2.08
_cell_volume 4026.0(6)
_computing_cell_refinement 'Bruker SMART'
_computing_data_collection 'Bruker SMART'
_computing_data_reduction 'Bruker SHELXTL'
_computing_molecular_graphics 'Bruker SHELXTL'
_computing_publication_material 'Bruker SHELXTL'
_computing_structure_refinement 'SHELXL-97 (Sheldrick, 1997)'
_computing_structure_solution 'SHELXS-97 (Sheldrick, 1990)'
_diffrn_ambient_temperature 293(2)
_diffrn_measured_fraction_theta_full 0.995
_diffrn_measured_fraction_theta_max 0.995
_diffrn_measurement_device_type 'CCD area detector'
_diffrn_measurement_method 'phi and omega scans'
_diffrn_radiation_monochromator graphite
_diffrn_radiation_source 'fine-focus sealed tube'
_diffrn_radiation_type MoK\a
_diffrn_radiation_wavelength 0.71073
_diffrn_reflns_av_R_equivalents 0.0467
_diffrn_reflns_av_sigmaI/netI 0.0406
_diffrn_reflns_limit_h_max 16
_diffrn_reflns_limit_h_min -15
_diffrn_reflns_limit_k_max 9
_diffrn_reflns_limit_k_min -14
_diffrn_reflns_limit_l_max 20
_diffrn_reflns_limit_l_min -21
_diffrn_reflns_number 14846
_diffrn_reflns_theta_full 22.50
_diffrn_reflns_theta_max 22.50
_diffrn_reflns_theta_min 2.08
_exptl_absorpt_coefficient_mu 0.357
_exptl_absorpt_correction_T_max 0.2677
_exptl_absorpt_correction_T_min 0.2228
_exptl_absorpt_correction_type empirical
_exptl_crystal_colour orange
_exptl_crystal_density_diffrn 1.168
_exptl_crystal_description block
_exptl_crystal_F_000 1516
_exptl_crystal_size_max 0.32
_exptl_crystal_size_mid 0.27
_exptl_crystal_size_min 0.15
_refine_diff_density_max 1.578
_refine_diff_density_min -0.704
_refine_diff_density_rms 0.086
_refine_ls_extinction_method none
_refine_ls_goodness_of_fit_ref 1.143
_refine_ls_hydrogen_treatment mixed
_refine_ls_matrix_type full
_refine_ls_number_parameters 415
_refine_ls_number_reflns 5247
_refine_ls_number_restraints 0
_refine_ls_restrained_S_all 1.143
_refine_ls_R_factor_all 0.0754
_refine_ls_R_factor_gt 0.0647
_refine_ls_shift/su_max 0.087
_refine_ls_shift/su_mean 0.017
_refine_ls_structure_factor_coef Fsqd
_refine_ls_weighting_details 'calc w=1/[\s^2^(Fo^2^)+(0.0534P)^2^+19.0564P] where P=(Fo^2^+2Fc^2^)/3'
_refine_ls_weighting_scheme calc
_refine_ls_wR_factor_gt 0.1563
_refine_ls_wR_factor_ref 0.1605
_reflns_number_gt 4498
_reflns_number_total 5247
_reflns_threshold_expression >2sigma(I)
_cod_data_source_file ja039541psi20031119_092007_2.cif
_cod_data_source_block 003154m
_cod_database_code 4112477

loop_
_symmetry_equiv_pos_as_xyz
'x, y, z'
'-x+1/2, y+1/2, -z+1/2'
'-x, -y, -z'
'x-1/2, -y-1/2, z-1/2'

loop_
_atom_site_label
_atom_site_type_symbol
_atom_site_fract_x
_atom_site_fract_y
_atom_site_fract_z
_atom_site_U_iso_or_equiv
_atom_site_adp_type
_atom_site_occupancy
_atom_site_symmetry_multiplicity
_atom_site_calc_flag
_atom_site_refinement_flags
Mo1 Mo 0.25689(3) 0.29529(4) 0.02314(2) 0.0263(2) Uani 1 1 d .
N1 N 0.2404(3) 0.4120(4) -0.0357(2) 0.0306(12) Uani 1 1 d .
N2 N 0.3758(3) 0.2348(4) 0.0198(2) 0.0344(13) Uani 1 1 d .
N3 N 0.1490(3) 0.2149(4) 0.0277(3) 0.0368(13) Uani 1 1 d .
N4 N 0.2709(5) 0.4052(5) 0.1624(3) 0.0577(17) Uani 1 1 d .
C11 C 0.1935(4) 0.3833(5) -0.0971(3) 0.0395(16) Uani 1 1 d .
C12 C 0.1012(5) 0.3948(5) -0.1030(4) 0.0458(18) Uani 1 1 d .
H12A H 0.0707 0.4232 -0.0673 0.055 Uiso 1 1 calc R
C13 C 0.0550(5) 0.3647(6) -0.1609(4) 0.0481(18) Uani 1 1 d .
C14 C 0.1013(5) 0.3217(5) -0.2132(4) 0.0467(18) Uani 1 1 d .
H14A H 0.0704 0.2997 -0.2517 0.056 Uiso 1 1 calc R
C15 C 0.1930(5) 0.3102(5) -0.2100(3) 0.0442(17) Uani 1 1 d .
C16 C 0.2388(5) 0.3411(5) -0.1513(3) 0.0342(15) Uani 1 1 d .
H16A H 0.2999 0.3336 -0.1482 0.041 Uiso 1 1 calc R
C17 C 0.2542(5) 0.5215(5) -0.0252(3) 0.0388(16) Uani 1 1 d .
C18 C 0.2557(7) 0.5755(6) -0.0928(4) 0.077(3) Uani 1 1 d .
H18A H 0.2006 0.5654 -0.1169 0.116 Uiso 1 1 calc R
H18B H 0.3032 0.5506 -0.1196 0.116 Uiso 1 1 calc R
H18C H 0.2642 0.6447 -0.0848 0.116 Uiso 1 1 calc R
C19 C 0.3415(5) 0.5374(6) 0.0124(4) 0.055(2) Uani 1 1 d .
H19A H 0.3410 0.5028 0.0551 0.082 Uiso 1 1 calc R
H19B H 0.3499 0.6065 0.0207 0.082 Uiso 1 1 calc R
H19C H 0.3888 0.5129 -0.0147 0.082 Uiso 1 1 calc R
C21 C 0.4056(4) 0.2302(5) -0.0509(3) 0.0358(16) Uani 1 1 d .
C22 C 0.3848(4) 0.1466(5) -0.0901(3) 0.0388(16) Uani 1 1 d .
H22A H 0.3516 0.0956 -0.0720 0.047 Uiso 1 1 calc R
C23 C 0.4149(5) 0.1412(5) -0.1571(4) 0.0467(18) Uani 1 1 d .
C24 C 0.4646(5) 0.2167(6) -0.1832(4) 0.0518(19) Uani 1 1 d .
H24A H 0.4849 0.2118 -0.2275 0.062 Uiso 1 1 calc R
C25 C 0.4855(5) 0.3009(6) -0.1448(4) 0.0476(18) Uani 1 1 d .
C26 C 0.4558(4) 0.3057(5) -0.0783(3) 0.0389(16) Uani 1 1 d .
H26A H 0.4698 0.3605 -0.0516 0.047 Uiso 1 1 calc R
C27 C 0.4437(4) 0.2088(6) 0.0713(3) 0.0477(18) Uani 1 1 d .
C28 C 0.5109(8) 0.1368(12) 0.0438(5) 0.145(7) Uani 1 1 d .
H28A H 0.5416 0.1670 0.0069 0.218 Uiso 1 1 calc R
H28B H 0.4812 0.0785 0.0277 0.218 Uiso 1 1 calc R
H28C H 0.5525 0.1195 0.0795 0.218 Uiso 1 1 calc R
C29 C 0.4893(7) 0.3010(8) 0.0991(5) 0.095(4) Uani 1 1 d .
H29A H 0.5181 0.3347 0.0627 0.143 Uiso 1 1 calc R
H29B H 0.5323 0.2826 0.1334 0.143 Uiso 1 1 calc R
H29C H 0.4462 0.3439 0.1187 0.143 Uiso 1 1 calc R
C31 C 0.1637(4) 0.1243(5) -0.0104(3) 0.0379(16) Uani 1 1 d .
C32 C 0.2006(4) 0.0419(5) 0.0223(3) 0.0398(16) Uani 1 1 d .
H32A H 0.2145 0.0450 0.0686 0.048 Uiso 1 1 calc R
C33 C 0.2169(5) -0.0451(5) -0.0136(4) 0.0458(18) Uani 1 1 d .
C34 C 0.1946(5) -0.0477(5) -0.0821(4) 0.053(2) Uani 1 1 d .
H34A H 0.2044 -0.1052 -0.1066 0.063 Uiso 1 1 calc R
C35 C 0.1575(5) 0.0340(6) -0.1159(4) 0.053(2) Uani 1 1 d .
C36 C 0.1424(5) 0.1211(5) -0.0801(3) 0.0444(17) Uani 1 1 d .
H36A H 0.1186 0.1760 -0.1022 0.053 Uiso 1 1 calc R
C37 C 0.0626(4) 0.2199(5) 0.0646(3) 0.0404(17) Uani 1 1 d .
C38 C 0.0525(5) 0.3243(5) 0.0928(4) 0.0522(19) Uani 1 1 d .
H38A H 0.0991 0.3372 0.1255 0.078 Uiso 1 1 calc R
H38B H -0.0036 0.3302 0.1145 0.078 Uiso 1 1 calc R
H38C H 0.0556 0.3710 0.0562 0.078 Uiso 1 1 calc R
C39 C 0.0581(5) 0.1455(6) 0.1218(4) 0.060(2) Uani 1 1 d .
H39A H 0.1054 0.1574 0.1541 0.090 Uiso 1 1 calc R
H39B H 0.0635 0.0802 0.1035 0.090 Uiso 1 1 calc R
H39C H 0.0025 0.1517 0.1441 0.090 Uiso 1 1 calc R
C41 C 0.2659(4) 0.3588(4) 0.1114(3) 0.0279(14) Uani 1 1 d .
C42 C 0.2690(6) 0.3867(6) 0.2375(3) 0.053(2) Uani 1 1 d .
C43 C 0.2311(6) 0.2871(7) 0.2529(4) 0.071(3) Uani 1 1 d .
H43A H 0.1708 0.2843 0.2367 0.106 Uiso 1 1 calc R
H43B H 0.2332 0.2761 0.3013 0.106 Uiso 1 1 calc R
H43C H 0.2649 0.2371 0.2306 0.106 Uiso 1 1 calc R
C44 C 0.3643(7) 0.3940(8) 0.2657(4) 0.086(3) Uani 1 1 d .
H44A H 0.3873 0.4586 0.2567 0.128 Uiso 1 1 calc R
H44B H 0.4003 0.3454 0.2441 0.128 Uiso 1 1 calc R
H44C H 0.3648 0.3826 0.3140 0.128 Uiso 1 1 calc R
C45 C 0.2167(10) 0.4674(9) 0.2672(5) 0.128(6) Uani 1 1 d .
H45A H 0.1569 0.4637 0.2501 0.192 Uiso 1 1 calc R
H45B H 0.2419 0.5297 0.2547 0.192 Uiso 1 1 calc R
H45C H 0.2173 0.4612 0.3159 0.192 Uiso 1 1 calc R
C110 C 0.1816(6) 0.5629(6) 0.0189(5) 0.068(2) Uani 1 1 d .
H11A H 0.1253 0.5537 -0.0037 0.102 Uiso 1 1 calc R
H11B H 0.1916 0.6320 0.0264 0.102 Uiso 1 1 calc R
H11C H 0.1819 0.5292 0.0619 0.102 Uiso 1 1 calc R
C131 C -0.0436(5) 0.3782(7) -0.1660(4) 0.066(2) Uani 1 1 d .
H13A H -0.0640 0.4093 -0.1253 0.099 Uiso 1 1 calc R
H13B H -0.0716 0.3150 -0.1712 0.099 Uiso 1 1 calc R
H13C H -0.0582 0.4187 -0.2047 0.099 Uiso 1 1 calc R
C151 C 0.2417(5) 0.2637(6) -0.2680(3) 0.052(2) Uani 1 1 d .
H15A H 0.2007 0.2485 -0.3044 0.078 Uiso 1 1 calc R
H15B H 0.2699 0.2042 -0.2524 0.078 Uiso 1 1 calc R
H15C H 0.2855 0.3088 -0.2840 0.078 Uiso 1 1 calc R
C210 C 0.3979(5) 0.1566(6) 0.1305(4) 0.054(2) Uani 1 1 d .
H21A H 0.3692 0.0980 0.1139 0.081 Uiso 1 1 calc R
H21B H 0.3547 0.2000 0.1496 0.081 Uiso 1 1 calc R
H21C H 0.4411 0.1393 0.1650 0.081 Uiso 1 1 calc R
C231 C 0.3948(6) 0.0502(6) -0.1994(4) 0.062(2) Uani 1 1 d .
H23A H 0.4193 0.0578 -0.2439 0.093 Uiso 1 1 calc R
H23B H 0.3319 0.0418 -0.2038 0.093 Uiso 1 1 calc R
H23C H 0.4203 -0.0066 -0.1775 0.093 Uiso 1 1 calc R
C251 C 0.5375(5) 0.3835(6) -0.1740(4) 0.059(2) Uani 1 1 d .
H25A H 0.5516 0.3684 -0.2204 0.088 Uiso 1 1 calc R
H25B H 0.5911 0.3922 -0.1477 0.088 Uiso 1 1 calc R
H25C H 0.5033 0.4430 -0.1729 0.088 Uiso 1 1 calc R
C310 C -0.0135(5) 0.2012(7) 0.0126(4) 0.065(2) Uani 1 1 d .
H31A H -0.0082 0.1359 -0.0058 0.097 Uiso 1 1 calc R
H31B H -0.0105 0.2486 -0.0236 0.097 Uiso 1 1 calc R
H31C H -0.0691 0.2074 0.0349 0.097 Uiso 1 1 calc R
C331 C 0.2547(6) -0.1344(5) 0.0225(4) 0.062(2) Uani 1 1 d .
H33A H 0.2621 -0.1868 -0.0097 0.093 Uiso 1 1 calc R
H33B H 0.2151 -0.1552 0.0573 0.093 Uiso 1 1 calc R
H33C H 0.3110 -0.1179 0.0430 0.093 Uiso 1 1 calc R
C351 C 0.1312(6) 0.0307(6) -0.1927(4) 0.066(2) Uani 1 1 d .
H35A H 0.1446 -0.0332 -0.2108 0.099 Uiso 1 1 calc R
H35B H 0.1637 0.0801 -0.2167 0.099 Uiso 1 1 calc R
H35C H 0.0690 0.0433 -0.1981 0.099 Uiso 1 1 calc R

loop_
_atom_site_aniso_label
_atom_site_aniso_U_11
_atom_site_aniso_U_22
_atom_site_aniso_U_33
_atom_site_aniso_U_23
_atom_site_aniso_U_13
_atom_site_aniso_U_12
Mo1 0.0344(3) 0.0227(3) 0.0218(3) -0.0004(2) -0.0013(2) -0.0026(3)
N1 0.046(3) 0.022(3) 0.023(3) -0.005(2) -0.003(2) -0.005(2)
N2 0.039(3) 0.035(3) 0.029(3) 0.002(2) 0.002(2) 0.002(2)
N3 0.040(3) 0.034(3) 0.036(3) -0.005(3) 0.002(2) -0.006(3)
N4 0.091(5) 0.041(4) 0.041(4) 0.002(3) -0.003(3) 0.005(3)
C11 0.042(4) 0.036(4) 0.040(4) 0.006(3) -0.003(3) -0.004(3)
C12 0.048(4) 0.049(5) 0.040(4) 0.007(3) -0.002(3) 0.009(4)
C13 0.047(4) 0.053(5) 0.044(4) 0.002(4) -0.007(3) 0.003(4)
C14 0.058(5) 0.046(4) 0.036(4) 0.009(3) -0.015(3) -0.005(4)
C15 0.061(5) 0.035(4) 0.037(4) 0.006(3) 0.003(3) -0.001(4)
C16 0.048(4) 0.028(3) 0.026(3) 0.002(3) -0.001(3) -0.001(3)
C17 0.060(5) 0.021(3) 0.035(4) 0.005(3) -0.003(3) -0.009(3)
C18 0.144(9) 0.038(5) 0.048(5) 0.018(4) -0.019(5) -0.023(5)
C19 0.070(5) 0.042(4) 0.053(5) 0.003(4) -0.008(4) -0.019(4)
C21 0.030(4) 0.041(4) 0.036(4) 0.001(3) 0.001(3) 0.002(3)
C22 0.045(4) 0.037(4) 0.034(4) -0.005(3) -0.002(3) 0.003(3)
C23 0.052(4) 0.044(4) 0.045(4) -0.010(4) 0.004(3) 0.003(4)
C24 0.049(4) 0.065(5) 0.043(4) -0.002(4) 0.010(3) 0.000(4)
C25 0.045(4) 0.055(5) 0.043(4) -0.005(4) 0.008(3) -0.009(4)
C26 0.037(4) 0.042(4) 0.037(4) -0.008(3) 0.000(3) -0.003(3)
C27 0.033(4) 0.070(5) 0.040(4) 0.010(4) -0.001(3) 0.011(4)
C28 0.119(10) 0.253(18) 0.063(7) 0.008(9) -0.001(6) 0.136(11)
C29 0.094(7) 0.128(9) 0.062(6) 0.031(6) -0.037(5) -0.058(7)
C31 0.039(4) 0.032(4) 0.042(4) 0.000(3) 0.001(3) -0.010(3)
C32 0.051(4) 0.029(4) 0.039(4) -0.001(3) -0.004(3) -0.003(3)
C33 0.053(5) 0.034(4) 0.051(5) 0.000(4) 0.006(4) -0.010(3)
C34 0.064(5) 0.032(4) 0.062(5) -0.007(4) 0.016(4) -0.012(4)
C35 0.052(5) 0.060(5) 0.046(4) -0.006(4) 0.004(4) -0.025(4)
C36 0.056(4) 0.034(4) 0.043(4) -0.006(3) -0.002(3) -0.016(3)
C37 0.034(4) 0.047(4) 0.040(4) -0.002(3) 0.003(3) -0.007(3)
C38 0.043(4) 0.050(5) 0.064(5) 0.000(4) 0.008(4) 0.005(4)
C39 0.059(5) 0.063(6) 0.059(5) 0.013(4) 0.021(4) 0.001(4)
C41 0.043(4) 0.026(3) 0.014(3) 0.001(3) -0.004(3) 0.000(3)
C42 0.083(6) 0.046(5) 0.030(4) 0.006(3) -0.001(4) 0.005(4)
C43 0.099(7) 0.075(6) 0.039(4) 0.004(4) 0.011(4) -0.020(5)
C44 0.102(8) 0.100(8) 0.054(5) 0.006(5) -0.015(5) -0.037(6)
C45 0.236(16) 0.101(9) 0.046(6) -0.012(6) 0.001(7) 0.086(10)
C110 0.077(6) 0.047(5) 0.080(6) -0.005(5) 0.010(5) 0.003(4)
C131 0.061(5) 0.090(7) 0.047(5) -0.011(5) -0.017(4) 0.005(5)
C151 0.071(5) 0.056(5) 0.029(4) -0.005(3) 0.004(4) -0.006(4)
C210 0.061(5) 0.057(5) 0.043(4) 0.020(4) -0.007(4) -0.002(4)
C231 0.084(6) 0.055(5) 0.046(5) -0.020(4) 0.006(4) 0.002(5)
C251 0.071(5) 0.066(5) 0.040(4) 0.005(4) 0.009(4) -0.020(5)
C310 0.036(4) 0.081(6) 0.078(6) -0.006(5) -0.002(4) -0.008(4)
C331 0.076(6) 0.032(4) 0.077(6) -0.005(4) 0.000(4) 0.000(4)
C351 0.092(7) 0.061(5) 0.045(5) -0.017(4) 0.006(4) -0.024(5)

loop_
_atom_type_symbol
_atom_type_description
_atom_type_scat_dispersion_real
_atom_type_scat_dispersion_imag
_atom_type_scat_source
C C 0.0033 0.0016 'International Tables Vol C Tables 4.2.6.8 and 6.1.1.4'
H H 0.0000 0.0000 'International Tables Vol C Tables 4.2.6.8 and 6.1.1.4'
N N 0.0061 0.0033 'International Tables Vol C Tables 4.2.6.8 and 6.1.1.4'
Mo Mo -1.6832 0.6857 'International Tables Vol C Tables 4.2.6.8 and 6.1.1.4'

loop_
_geom_angle_atom_site_label_1
_geom_angle_atom_site_label_2
_geom_angle_atom_site_label_3
_geom_angle
C41 Mo1 N1 99.9(2)
C41 Mo1 N3 104.4(2)
N1 Mo1 N3 112.1(2)
C41 Mo1 N2 99.6(2)
N1 Mo1 N2 114.7(2)
N3 Mo1 N2 121.9(2)
C11 N1 C17 116.4(5)
C11 N1 Mo1 109.1(4)
C17 N1 Mo1 133.8(4)
C27 N2 C21 114.6(5)
C27 N2 Mo1 134.4(4)
C21 N2 Mo1 110.2(4)
C31 N3 C37 115.2(5)
C31 N3 Mo1 108.0(4)
C37 N3 Mo1 136.5(4)
C41 N4 C42 137.8(7)
C12 C11 C16 118.9(6)
C12 C11 N1 120.7(6)
C16 C11 N1 120.3(6)
C11 C12 C13 121.2(7)
C12 C13 C14 118.6(7)
C12 C13 C131 120.1(7)
C14 C13 C131 121.2(6)
C15 C14 C13 122.2(7)
C14 C15 C16 118.6(6)
C14 C15 C151 121.0(6)
C16 C15 C151 120.4(7)
C11 C16 C15 120.4(6)
N1 C17 C110 109.9(6)
N1 C17 C18 111.1(5)
C110 C17 C18 110.1(7)
N1 C17 C19 108.8(5)
C110 C17 C19 107.7(6)
C18 C17 C19 109.3(6)
C26 C21 C22 120.2(6)
C26 C21 N2 121.0(6)
C22 C21 N2 118.9(6)
C21 C22 C23 118.9(6)
C24 C23 C22 120.0(7)
C24 C23 C231 120.5(7)
C22 C23 C231 119.4(7)
C23 C24 C25 121.7(7)
C24 C25 C26 118.0(7)
C24 C25 C251 121.4(6)
C26 C25 C251 120.6(7)
C21 C26 C25 121.2(6)
N2 C27 C28 112.0(6)
N2 C27 C29 110.7(6)
C28 C27 C29 110.7(9)
N2 C27 C210 108.1(5)
C28 C27 C210 106.8(8)
C29 C27 C210 108.4(6)
C32 C31 C36 120.3(6)
C32 C31 N3 120.2(6)
C36 C31 N3 119.5(6)
C31 C32 C33 121.1(6)
C34 C33 C32 118.0(7)
C34 C33 C331 121.3(7)
C32 C33 C331 120.6(7)
C33 C34 C35 121.9(7)
C34 C35 C36 119.9(7)
C34 C35 C351 121.9(7)
C36 C35 C351 118.2(7)
C31 C36 C35 118.8(7)
N3 C37 C39 112.3(6)
N3 C37 C38 108.0(5)
C39 C37 C38 110.1(6)
N3 C37 C310 108.5(5)
C39 C37 C310 109.7(6)
C38 C37 C310 108.2(6)
N4 C41 Mo1 174.2(5)
C45 C42 N4 106.5(6)
C45 C42 C43 112.2(8)
N4 C42 C43 111.4(6)
C45 C42 C44 108.5(9)
N4 C42 C44 107.9(7)
C43 C42 C44 110.2(7)

loop_
_geom_bond_atom_site_label_1
_geom_bond_atom_site_label_2
_geom_bond_distance
Mo1 C41 1.936(6)
Mo1 N1 1.972(5)
Mo1 N3 1.967(5)
Mo1 N2 1.981(5)
N1 C11 1.439(8)
N1 C17 1.514(8)
N2 C27 1.469(8)
N2 C21 1.468(8)
N3 C31 1.457(8)
N3 C37 1.510(8)
N4 C41 1.184(8)
N4 C42 1.495(9)
C11 C12 1.409(9)
C11 C16 1.400(9)
C12 C13 1.383(10)
C13 C14 1.384(10)
C13 C131 1.506(10)
C14 C15 1.396(10)
C15 C16 1.398(9)
C15 C151 1.505(10)
C17 C110 1.521(10)
C17 C18 1.515(9)
C17 C19 1.515(10)
C21 C26 1.389(9)
C21 C22 1.402(9)
C22 C23 1.401(9)
C23 C24 1.377(10)
C23 C231 1.514(10)
C24 C25 1.400(10)
C25 C26 1.391(9)
C25 C251 1.490(10)
C27 C28 1.517(12)
C27 C29 1.525(12)
C27 C210 1.537(10)
C31 C32 1.399(9)
C31 C36 1.400(9)
C32 C33 1.399(10)
C33 C34 1.379(10)
C33 C331 1.510(10)
C34 C35 1.403(11)
C35 C36 1.395(10)
C35 C351 1.551(10)
C37 C39 1.511(10)
C37 C38 1.529(10)
C37 C310 1.544(10)
C42 C45 1.476(12)
C42 C43 1.502(11)
C42 C44 1.537(12)
